data_7251006
loop_
_publ_author_name
'Naumkina, Yelizaveta'
'Kratochv\'il, Bohumil'
'Korotkova, Elena'
'\<Cejka, Jan'

_publ_section_title
;
 New forms of apremilast with halogen derivatives of benzoic acid
;
_journal_issue 47
_journal_name_full CrystEngComm
_journal_page_first 7713
_journal_page_last 7720
_journal_paper_doi 10.1039/D5CE00770D
_journal_volume 27
_journal_year 2025
_chemical_absolute_configuration ad
_chemical_formula_moiety 'C22 H24 N2 O7 S, 1/2(C7 H5 Cl O2)'
_chemical_formula_sum 'C25.5 H26.5 Cl0.5 N2 O8 S'
_chemical_formula_weight 538.79
_chemical_melting_point 147
_chemical_name_common 'bis(apremilast) 4-chlorobenzoic acid'
_chemical_name_systematic
'bis(N-{2-[1-(3-ethoxy-4-methoxyphenyl)-2-(methylsulfonyl)ethyl]-1,3-dioxo-2,3-dihydro-1H-isoindol-4-yl}acetamide) 4-chlorobenzoic acid'
_space_group_IT_number 19
_space_group_name_Hall 'P 2ac 2ab'
_space_group_name_H-M_alt 'P 21 21 21'
_symmetry_cell_setting orthorhombic
_symmetry_space_group_name_H-M 'P 21 21 21'
_atom_sites_solution_hydrogens difmap
_atom_sites_solution_primary direct
_audit_update_record
;
2025-07-30 deposited with the CCDC.	2025-10-13 downloaded from the CCDC.
;
_cell_angle_alpha 90
_cell_angle_beta 90
_cell_angle_gamma 90
_cell_formula_units_Z 8
_cell_length_a 13.1247(5)
_cell_length_b 13.4043(5)
_cell_length_c 28.9113(11)
_cell_measurement_reflns_used 9815
_cell_measurement_temperature 180
_cell_measurement_theta_max 72.33
_cell_measurement_theta_min 3.30
_cell_volume 5086.3(3)
_computing_cell_refinement 'SAINT V8.40B (Bruker AXS LLC, 2019)'
_computing_data_collection 'Bruker Instrument Service vV6.2.15'
_computing_data_reduction 'SAINT V8.40B (Bruker AXS LLC, 2019)'
_computing_molecular_graphics 'CAMERON (Watkin et al., 1996)'
_computing_publication_material 'CRYSTALS (Betteridge et al., 2003)'
_computing_structure_refinement 'CRYSTALS (Betteridge et al., 2003)'
_computing_structure_solution 'SHELXT (Sheldrick, 2015)'
_diffrn_ambient_temperature 180
_diffrn_measured_fraction_theta_full 0.999
_diffrn_measured_fraction_theta_max 0.999
_diffrn_measurement_device Area
_diffrn_measurement_device_type 'Bruker Venture D8'
_diffrn_measurement_method '\f & \w scans'
_diffrn_radiation_monochromator polycapillary
_diffrn_radiation_type 'Cu K\a'
_diffrn_radiation_wavelength 1.54180
_diffrn_reflns_av_R_equivalents 0.000
_diffrn_reflns_av_unetI/netI 0.018
_diffrn_reflns_limit_h_max 16
_diffrn_reflns_limit_h_min -16
_diffrn_reflns_limit_k_max 16
_diffrn_reflns_limit_k_min 0
_diffrn_reflns_limit_l_max 35
_diffrn_reflns_limit_l_min 0
_diffrn_reflns_number 10039
_diffrn_reflns_theta_full 72.347
_diffrn_reflns_theta_max 72.347
_diffrn_reflns_theta_min 3.057
_diffrn_standards_number 0
_exptl_absorpt_coefficient_mu 2.073
_exptl_absorpt_correction_T_max 0.59
_exptl_absorpt_correction_T_min 0.41
_exptl_absorpt_correction_type multi-scan
_exptl_absorpt_process_details 'SADABS (Siemens, 1996)'
_exptl_crystal_colour yellow
_exptl_crystal_density_diffrn 1.407
_exptl_crystal_density_meas ?
_exptl_crystal_density_method 'not measured'
_exptl_crystal_description bipyramidal
_exptl_crystal_F_000 2255.989
_exptl_crystal_recrystallization_method 'Re-crystallisation from solvent: Methyl Ethyl Ketone'
_exptl_crystal_size_max 0.464
_exptl_crystal_size_mid 0.268
_exptl_crystal_size_min 0.258
_refine_diff_density_max 0.19
_refine_diff_density_min -0.41
_refine_ls_abs_structure_details
; 
 Parsons, Flack & Wagner (2013), 
 3882 Friedel Pairs 
;
_refine_ls_abs_structure_Flack 0.0094(19)
_refine_ls_extinction_method None
_refine_ls_goodness_of_fit_ref 1.0114
_refine_ls_hydrogen_treatment mixed
_refine_ls_matrix_type full
_refine_ls_number_parameters 680
_refine_ls_number_reflns 10035
_refine_ls_number_restraints 10
_refine_ls_R_factor_all 0.0306
_refine_ls_R_factor_gt 0.0305
_refine_ls_shift/su_max 0.0021913
_refine_ls_shift/su_mean 0.0000725
_refine_ls_structure_factor_coef Fsqd
_refine_ls_weighting_details
;
 Method= Modified Sheldrick 
 w=1/[\s^2^(F^2^) + ( 0.05P)^2^ + 1.51P] 
 ,where P=(max(Fo^2^,0) + 2Fc^2^)/3 
;
_refine_ls_weighting_scheme calc
_refine_ls_wR_factor_all 0.0837
_refine_ls_wR_factor_gt 0.0835
_refine_ls_wR_factor_ref 0.0837
_reflns_limit_h_max 16
_reflns_limit_h_min -16
_reflns_limit_k_max 16
_reflns_limit_k_min 0
_reflns_limit_l_max 35
_reflns_limit_l_min 0
_reflns_number_gt 10005
_reflns_number_total 10039
_reflns_threshold_expression I>2.0\s(I)
_oxford_diffrn_Wilson_B_factor 2.66
_oxford_diffrn_Wilson_scale 7.59
_oxford_refine_ls_scale 0.4004(3)
_cod_data_source_file d5ce00770d3.cif
_cod_data_source_block APR_4ClBA
_cod_depositor_comments
;
The following automatic conversions were performed:

data item '_exptl_crystal_density_meas' value 'not measured' was
changed to '?' -- the value is perceived as not measured.

Automatic conversion script
Id: cif_fix_values 8170 2020-07-09 18:12:32Z antanas 

 Adding full bibliography for 7251003--7251007.cif.
;
_cod_original_sg_symbol_H-M 'P 21 21 21 '
_cod_original_formula_sum 'C25.50 H26.50 Cl0.50 N2 O8 S'
_cod_database_code 7251006
_oxford_refine_reflns_threshold_expression I>-3.0\s(I)
_refine_ls_r_factor_ref 0.0306
_reflns_number_all 10035
_oxford_hooft_y 0.0002(17)
_oxford_bijvoet_difference 0.0094(19)
_oxford_refined_flack_x 0.015(8)

loop_
_symmetry_equiv_pos_as_xyz
x,y,z
-x+1/2,-y,z+1/2
x+1/2,-y+1/2,-z
-x,y+1/2,-z+1/2

loop_
_atom_site_label
_atom_site_type_symbol
_atom_site_fract_x
_atom_site_fract_y
_atom_site_fract_z
_atom_site_U_iso_or_equiv
_atom_site_occupancy
_atom_site_adp_type
_atom_site_refinement_flags_posn
_atom_site_refinement_flags_adp
_atom_site_refinement_flags_occupancy
_atom_site_disorder_assembly
_atom_site_disorder_group
_atom_site_attached_hydrogens
S1 S 0.14031(3) 0.18500(3) 0.593915(14) 0.0300 1.0000 Uani . . . . . .
O1 O 0.14677(10) 0.47869(9) 0.56484(4) 0.0336 1.0000 Uani . . . . . .
O2 O 0.21365(9) 0.23600(9) 0.45762(4) 0.0294 1.0000 Uani . . . . . .
O3 O -0.06084(12) 0.29855(12) 0.33098(5) 0.0489 1.0000 Uani . . . . . .
O4 O 0.05111(10) 0.22740(10) 0.57237(5) 0.0388 1.0000 Uani . . . . . .
O5 O 0.18188(12) 0.09526(10) 0.57412(5) 0.0443 1.0000 Uani . . . . . .
O6 O 0.49696(10) 0.55714(11) 0.62794(5) 0.0398 1.0000 Uani . . . . . .
O7 O 0.62965(10) 0.54996(10) 0.56243(5) 0.0405 1.0000 Uani . . . . . .
N1 N 0.20064(10) 0.34827(10) 0.51846(4) 0.0245 1.0000 Uani . . . . . .
N2 N 0.05664(12) 0.28082(11) 0.38780(5) 0.0301 1.0000 Uani D . . . . .
C1 C 0.02793(13) 0.35553(13) 0.41903(6) 0.0272 1.0000 Uani D . . . . .
C2 C -0.05115(14) 0.42439(14) 0.41229(6) 0.0340 1.0000 Uani . . . . . .
C3 C -0.07068(14) 0.49825(15) 0.44485(7) 0.0368 1.0000 Uani . . . . . .
C4 C -0.01321(14) 0.50845(14) 0.48524(6) 0.0331 1.0000 Uani . . . . . .
C5 C 0.06337(12) 0.43970(12) 0.49158(5) 0.0264 1.0000 Uani . . . . . .
C6 C 0.13821(13) 0.42885(12) 0.53005(5) 0.0264 1.0000 Uani . . . . . .
C7 C 0.17188(12) 0.30629(11) 0.47593(5) 0.0237 1.0000 Uani . . . . . .
C8 C 0.08353(12) 0.36512(12) 0.45965(5) 0.0246 1.0000 Uani . . . . . .
C9 C 0.01525(15) 0.25815(15) 0.34579(6) 0.0347 1.0000 Uani D . . . . .
C10 C 0.07257(17) 0.18024(17) 0.31903(7) 0.0445 1.0000 Uani . . . . . .
C11 C 0.27975(12) 0.30391(12) 0.54832(5) 0.0255 1.0000 Uani . . . . . .
C12 C 0.23735(13) 0.27676(12) 0.59598(6) 0.0268 1.0000 Uani . . . . . .
C13 C 0.11347(18) 0.16539(17) 0.65260(7) 0.0463 1.0000 Uani . . . . . .
C14 C 0.37289(13) 0.37067(12) 0.55215(6) 0.0263 1.0000 Uani . . . . . .
C15 C 0.38793(12) 0.43448(12) 0.59021(6) 0.0278 1.0000 Uani . . . . . .
C16 C 0.47444(13) 0.49297(13) 0.59270(6) 0.0304 1.0000 Uani . . . . . .
C17 C 0.54687(13) 0.48931(13) 0.55675(6) 0.0305 1.0000 Uani . . . . . .
C18 C 0.53132(13) 0.42697(13) 0.51935(6) 0.0318 1.0000 Uani . . . . . .
C19 C 0.44489(13) 0.36740(13) 0.51727(6) 0.0297 1.0000 Uani . . . . . .
C20 C 0.42549(14) 0.56341(16) 0.66563(7) 0.0379 1.0000 Uani . . . . . .
C21 C 0.4623(2) 0.6425(3) 0.69835(11) 0.0784 1.0000 Uani . . . . . .
C22 C 0.70622(14) 0.54605(16) 0.52700(7) 0.0398 1.0000 Uani . . . . . .
H21 H -0.0895 0.4201 0.3854 0.0412 1.0000 Uiso R . . . . .
H22 H 0.1045(14) 0.2438(14) 0.3967(6) 0.0363(19) 1.0000 Uiso D . . . . .
H31 H -0.1241 0.5420 0.4396 0.0427 1.0000 Uiso R . . . . .
H41 H -0.0247 0.5614 0.5065 0.0401 1.0000 Uiso R . . . . .
H101 H 0.0934 0.1266 0.3374 0.0677 1.0000 Uiso R . . . . .
H102 H 0.1310 0.2109 0.3042 0.0695 1.0000 Uiso R . . . . .
H103 H 0.0276 0.1558 0.2953 0.0671 1.0000 Uiso R . . . . .
H111 H 0.3010 0.2430 0.5337 0.0312 1.0000 Uiso R . . . . .
H121 H 0.2108 0.3323 0.6119 0.0321 1.0000 Uiso R . . . . .
H122 H 0.2919 0.2465 0.6131 0.0315 1.0000 Uiso R . . . . .
H131 H 0.0612 0.1139 0.6542 0.0714 1.0000 Uiso R . . . . .
H132 H 0.1752 0.1410 0.6670 0.0695 1.0000 Uiso R . . . . .
H133 H 0.0884 0.2290 0.6674 0.0702 1.0000 Uiso R . . . . .
H151 H 0.3395 0.4371 0.6133 0.0329 1.0000 Uiso R . . . . .
H181 H 0.5794 0.4228 0.4950 0.0393 1.0000 Uiso R . . . . .
H191 H 0.4348 0.3221 0.4925 0.0361 1.0000 Uiso R . . . . .
H201 H 0.4236 0.4977 0.6804 0.0454 1.0000 Uiso R . . . . .
H202 H 0.3585 0.5801 0.6540 0.0444 1.0000 Uiso R . . . . .
H211 H 0.4157 0.6463 0.7240 0.1158 1.0000 Uiso R . . . . .
H212 H 0.5278 0.6239 0.7097 0.1168 1.0000 Uiso R . . . . .
H213 H 0.4682 0.7069 0.6828 0.1167 1.0000 Uiso R . . . . .
H221 H 0.7560 0.5913 0.5369 0.0583 1.0000 Uiso R . . . . .
H222 H 0.7366 0.4796 0.5251 0.0591 1.0000 Uiso R . . . . .
H223 H 0.6793 0.5670 0.4982 0.0584 1.0000 Uiso R . . . . .
S31 S -0.09230(3) 0.43626(3) 0.660500(14) 0.0303 1.0000 Uani . . . . . .
O31 O 0.21521(9) 0.44151(10) 0.67458(4) 0.0337 1.0000 Uani . . . . . .
O32 O -0.01466(9) 0.49932(9) 0.79038(4) 0.0309 1.0000 Uani . . . . . .
O33 O 0.08030(12) 0.22414(11) 0.91246(4) 0.0425 1.0000 Uani . . . . . .
O34 O -0.04558(11) 0.35052(10) 0.68189(5) 0.0393 1.0000 Uani . . . . . .
O35 O -0.17948(11) 0.47894(12) 0.68313(6) 0.0470 1.0000 Uani . . . . . .
O36 O 0.28989(10) 0.77247(10) 0.60584(4) 0.0356 1.0000 Uani . . . . . .
O37 O 0.30208(11) 0.90567(10) 0.67098(5) 0.0404 1.0000 Uani . . . . . .
N31 N 0.09222(10) 0.49348(10) 0.72661(4) 0.0252 1.0000 Uani . . . . . .
N32 N 0.04495(11) 0.34084(11) 0.85726(5) 0.0280 1.0000 Uani D . . . . .
C31 C 0.11420(12) 0.31532(13) 0.82261(5) 0.0265 1.0000 Uani D . . . . .
C32 C 0.18227(14) 0.23452(13) 0.82432(6) 0.0324 1.0000 Uani . . . . . .
C33 C 0.25049(14) 0.21698(14) 0.78849(7) 0.0354 1.0000 Uani . . . . . .
C34 C 0.25609(13) 0.27782(14) 0.74970(6) 0.0325 1.0000 Uani . . . . . .
C35 C 0.18782(12) 0.35586(12) 0.74791(6) 0.0276 1.0000 Uani . . . . . .
C36 C 0.17114(12) 0.43217(12) 0.71152(5) 0.0263 1.0000 Uani . . . . . .
C37 C 0.05559(12) 0.46120(12) 0.76964(5) 0.0240 1.0000 Uani . . . . . .
C38 C 0.11803(12) 0.37417(12) 0.78285(5) 0.0248 1.0000 Uani . . . . . .
C39 C 0.03375(14) 0.29780(13) 0.90019(6) 0.0314 1.0000 Uani D . . . . .
C40 C -0.04044(16) 0.35181(15) 0.93108(6) 0.0385 1.0000 Uani . . . . . .
C41 C 0.04237(12) 0.57138(12) 0.69859(5) 0.0255 1.0000 Uani . . . . . .
C42 C 0.00223(13) 0.52919(13) 0.65287(6) 0.0271 1.0000 Uani . . . . . .
C43 C -0.12405(18) 0.40557(17) 0.60290(7) 0.0453 1.0000 Uani . . . . . .
C44 C 0.11211(13) 0.66068(12) 0.69077(6) 0.0264 1.0000 Uani . . . . . .
C45 C 0.16840(13) 0.67273(12) 0.64985(6) 0.0276 1.0000 Uani . . . . . .
C46 C 0.23140(13) 0.75498(13) 0.64407(6) 0.0284 1.0000 Uani . . . . . .
C47 C 0.23886(13) 0.82704(13) 0.67948(6) 0.0295 1.0000 Uani . . . . . .
C48 C 0.18207(14) 0.81497(13) 0.71950(6) 0.0308 1.0000 Uani . . . . . .
C49 C 0.11833(14) 0.73242(13) 0.72494(6) 0.0296 1.0000 Uani . . . . . .
C50 C 0.28858(15) 0.69819(13) 0.56991(6) 0.0327 1.0000 Uani . . . . . .
C51 C 0.36909(17) 0.72694(17) 0.53526(7) 0.0441 1.0000 Uani . . . . . .
C52 C 0.3127(2) 0.97635(15) 0.70761(7) 0.0479 1.0000 Uani . . . . . .
H321 H 0.1841 0.1923 0.8506 0.0401 1.0000 Uiso R . . . . .
H322 H 0.0127(15) 0.3949(13) 0.8532(6) 0.0336(19) 1.0000 Uiso D . . . . .
H331 H 0.2932 0.1631 0.7918 0.0415 1.0000 Uiso R . . . . .
H341 H 0.3037 0.2653 0.7260 0.0396 1.0000 Uiso R . . . . .
H401 H -0.0088 0.4105 0.9441 0.0569 1.0000 Uiso R . . . . .
H402 H -0.0967 0.3718 0.9145 0.0603 1.0000 Uiso R . . . . .
H403 H -0.0594 0.3122 0.9562 0.0580 1.0000 Uiso R . . . . .
H411 H -0.0146 0.5917 0.7168 0.0312 1.0000 Uiso R . . . . .
H421 H -0.0261 0.5832 0.6350 0.0328 1.0000 Uiso R . . . . .
H422 H 0.0566 0.5003 0.6354 0.0333 1.0000 Uiso R . . . . .
H431 H -0.1412 0.4656 0.5869 0.0677 1.0000 Uiso R . . . . .
H432 H -0.1786 0.3594 0.6044 0.0672 1.0000 Uiso R . . . . .
H433 H -0.0658 0.3737 0.5889 0.0694 1.0000 Uiso R . . . . .
H451 H 0.1636 0.6242 0.6265 0.0332 1.0000 Uiso R . . . . .
H481 H 0.1844 0.8621 0.7430 0.0365 1.0000 Uiso R . . . . .
H491 H 0.0800 0.7255 0.7515 0.0363 1.0000 Uiso R . . . . .
H501 H 0.2231 0.6970 0.5571 0.0386 1.0000 Uiso R . . . . .
H502 H 0.3027 0.6320 0.5811 0.0377 1.0000 Uiso R . . . . .
H511 H 0.3752 0.6757 0.5117 0.0671 1.0000 Uiso R . . . . .
H512 H 0.3482 0.7895 0.5196 0.0670 1.0000 Uiso R . . . . .
H513 H 0.4347 0.7346 0.5497 0.0671 1.0000 Uiso R . . . . .
H521 H 0.3596 1.0279 0.6976 0.0707 1.0000 Uiso R . . . . .
H522 H 0.2453 1.0055 0.7135 0.0720 1.0000 Uiso R . . . . .
H523 H 0.3374 0.9441 0.7352 0.0715 1.0000 Uiso R . . . . .
Cl1 Cl 0.81814(5) 1.17044(4) 0.66078(3) 0.0636 1.0000 Uani . . . . . .
O68 O 0.66064(16) 0.78178(13) 0.53322(6) 0.0611 1.0000 Uani . . . . . .
O69 O 0.61630(14) 0.73746(12) 0.60520(6) 0.0561 1.0000 Uani D . . . . .
C61 C 0.68908(15) 0.89464(14) 0.59560(7) 0.0369 1.0000 Uani . . . . . .
C62 C 0.65503(17) 0.92433(15) 0.63889(7) 0.0430 1.0000 Uani . . . . . .
C63 C 0.69337(18) 1.01062(16) 0.65908(8) 0.0461 1.0000 Uani . . . . . .
C64 C 0.76653(16) 1.06434(14) 0.63528(8) 0.0421 1.0000 Uani . . . . . .
C65 C 0.80052(16) 1.03714(15) 0.59245(8) 0.0443 1.0000 Uani . . . . . .
C66 C 0.76038(16) 0.95180(15) 0.57213(8) 0.0412 1.0000 Uani . . . . . .
C67 C 0.65420(17) 0.79990(15) 0.57387(8) 0.0448 1.0000 Uani . . . . . .
H621 H 0.6035 0.8880 0.6552 0.0502 1.0000 Uiso R . . . . .
H631 H 0.6697 1.0331 0.6874 0.0540 1.0000 Uiso R . . . . .
H651 H 0.8551 1.0778 0.5784 0.0532 1.0000 Uiso R . . . . .
H661 H 0.7858 0.9311 0.5410 0.0487 1.0000 Uiso R . . . . .
H691 H 0.590(2) 0.6821(18) 0.5962(12) 0.086(2) 1.0000 Uiso D . . . . .

loop_
_atom_site_aniso_label
_atom_site_aniso_U_11
_atom_site_aniso_U_22
_atom_site_aniso_U_33
_atom_site_aniso_U_23
_atom_site_aniso_U_13
_atom_site_aniso_U_12
S1 0.0336(2) 0.02748(19) 0.02894(19) 0.00197(15) -0.00443(16) -0.00623(16)
O1 0.0443(7) 0.0318(6) 0.0247(6) -0.0073(5) 0.0005(5) 0.0033(5)
O2 0.0338(6) 0.0275(6) 0.0270(5) -0.0048(5) 0.0001(5) 0.0032(5)
O3 0.0486(8) 0.0591(9) 0.0390(7) -0.0083(7) -0.0160(6) 0.0037(7)
O4 0.0346(6) 0.0442(7) 0.0377(7) 0.0015(6) -0.0087(5) -0.0043(6)
O5 0.0526(8) 0.0308(7) 0.0496(8) -0.0057(6) -0.0069(7) -0.0033(6)
O6 0.0338(6) 0.0403(7) 0.0451(7) -0.0145(6) 0.0096(6) -0.0115(6)
O7 0.0328(6) 0.0365(7) 0.0522(8) -0.0042(6) 0.0125(6) -0.0073(6)
N1 0.0275(6) 0.0246(6) 0.0213(6) -0.0022(5) -0.0001(5) 0.0024(5)
N2 0.0327(7) 0.0312(7) 0.0264(7) -0.0033(6) -0.0038(6) 0.0013(6)
C1 0.0270(8) 0.0294(8) 0.0252(8) 0.0006(6) 0.0003(6) -0.0047(6)
C2 0.0312(8) 0.0378(9) 0.0331(8) 0.0029(7) -0.0067(7) 0.0012(7)
C3 0.0310(9) 0.0375(9) 0.0418(10) 0.0013(8) -0.0022(7) 0.0083(8)
C4 0.0328(8) 0.0319(9) 0.0345(9) -0.0010(7) 0.0044(7) 0.0051(7)
C5 0.0276(7) 0.0267(7) 0.0247(7) 0.0006(6) 0.0027(6) 0.0003(6)
C6 0.0307(8) 0.0250(7) 0.0235(7) 0.0001(6) 0.0034(6) 0.0009(6)
C7 0.0254(7) 0.0248(7) 0.0209(7) -0.0000(6) 0.0017(6) -0.0030(6)
C8 0.0257(7) 0.0245(7) 0.0236(7) 0.0021(6) 0.0023(6) -0.0017(6)
C9 0.0379(9) 0.0386(9) 0.0277(8) -0.0019(7) -0.0034(7) -0.0087(8)
C10 0.0519(12) 0.0487(11) 0.0330(9) -0.0119(9) -0.0012(9) -0.0046(10)
C11 0.0279(8) 0.0252(7) 0.0235(7) -0.0019(6) -0.0020(6) 0.0022(6)
C12 0.0306(8) 0.0257(7) 0.0240(7) 0.0001(6) -0.0041(6) -0.0044(6)
C13 0.0541(12) 0.0491(11) 0.0357(10) 0.0163(9) 0.0004(9) -0.0157(10)
C14 0.0280(8) 0.0252(7) 0.0258(7) -0.0000(6) 0.0012(6) 0.0038(6)
C15 0.0291(8) 0.0274(8) 0.0268(7) -0.0030(6) 0.0057(6) 0.0005(6)
C16 0.0318(8) 0.0270(8) 0.0325(8) -0.0032(7) 0.0032(7) 0.0006(7)
C17 0.0263(8) 0.0254(8) 0.0398(9) 0.0038(7) 0.0034(7) -0.0001(7)
C18 0.0316(8) 0.0344(9) 0.0295(8) 0.0025(7) 0.0082(7) 0.0054(7)
C19 0.0322(8) 0.0316(8) 0.0255(8) -0.0005(6) 0.0014(7) 0.0035(7)
C20 0.0327(9) 0.0461(10) 0.0348(9) -0.0115(8) 0.0036(7) -0.0035(8)
C21 0.0600(15) 0.106(2) 0.0690(17) -0.0554(18) 0.0126(13) -0.0267(16)
C22 0.0275(8) 0.0462(10) 0.0456(10) 0.0074(9) 0.0078(8) -0.0017(8)
S31 0.0340(2) 0.0300(2) 0.02695(18) 0.00268(15) -0.00173(16) -0.00752(16)
O31 0.0348(6) 0.0405(7) 0.0257(6) -0.0022(5) 0.0101(5) -0.0000(5)
O32 0.0359(6) 0.0307(6) 0.0262(6) -0.0013(5) 0.0084(5) 0.0048(5)
O33 0.0598(9) 0.0417(7) 0.0260(6) 0.0045(5) -0.0010(6) 0.0057(7)
O34 0.0524(8) 0.0314(6) 0.0340(6) 0.0064(5) -0.0069(6) -0.0085(6)
O35 0.0379(7) 0.0495(8) 0.0536(8) -0.0001(7) 0.0101(6) -0.0081(6)
O36 0.0450(7) 0.0324(6) 0.0294(6) -0.0060(5) 0.0114(5) -0.0109(6)
O37 0.0536(8) 0.0319(6) 0.0357(7) -0.0041(5) 0.0038(6) -0.0150(6)
N31 0.0276(6) 0.0269(6) 0.0211(6) -0.0009(5) 0.0023(5) 0.0003(5)
N32 0.0317(7) 0.0283(7) 0.0240(6) 0.0011(5) 0.0021(6) 0.0017(6)
C31 0.0277(7) 0.0295(8) 0.0224(7) -0.0022(6) -0.0017(6) -0.0032(6)
C32 0.0335(8) 0.0304(8) 0.0332(8) 0.0016(7) -0.0024(7) -0.0007(7)
C33 0.0305(8) 0.0339(9) 0.0419(10) -0.0023(8) -0.0010(7) 0.0071(7)
C34 0.0274(8) 0.0378(9) 0.0324(8) -0.0053(8) 0.0038(7) 0.0039(7)
C35 0.0265(8) 0.0299(8) 0.0262(7) -0.0050(6) 0.0012(6) -0.0034(6)
C36 0.0270(7) 0.0282(8) 0.0236(7) -0.0052(6) 0.0024(6) -0.0036(6)
C37 0.0290(7) 0.0241(7) 0.0189(7) -0.0042(6) -0.0003(6) -0.0047(6)
C38 0.0255(7) 0.0259(7) 0.0229(7) -0.0045(6) -0.0009(6) -0.0033(6)
C39 0.0385(9) 0.0334(9) 0.0223(7) -0.0014(7) -0.0017(7) -0.0061(7)
C40 0.0443(10) 0.0458(10) 0.0256(8) -0.0001(7) 0.0049(8) -0.0005(9)
C41 0.0302(8) 0.0256(7) 0.0208(7) -0.0003(6) 0.0038(6) 0.0008(7)
C42 0.0301(8) 0.0270(7) 0.0241(7) 0.0034(6) 0.0004(6) -0.0055(6)
C43 0.0550(12) 0.0478(11) 0.0331(9) 0.0027(8) -0.0148(9) -0.0131(10)
C44 0.0310(8) 0.0246(8) 0.0237(7) -0.0002(6) 0.0022(6) -0.0002(6)
C45 0.0332(8) 0.0250(7) 0.0246(7) -0.0015(6) 0.0025(6) -0.0006(7)
C46 0.0321(8) 0.0287(8) 0.0245(7) 0.0007(6) 0.0039(6) -0.0008(7)
C47 0.0345(8) 0.0240(8) 0.0301(8) -0.0006(7) -0.0019(7) -0.0031(7)
C48 0.0410(9) 0.0260(8) 0.0255(8) -0.0056(6) 0.0002(7) 0.0001(7)
C49 0.0369(9) 0.0288(8) 0.0231(7) -0.0013(6) 0.0042(6) 0.0011(7)
C50 0.0407(9) 0.0310(8) 0.0263(8) -0.0046(7) 0.0066(7) -0.0017(7)
C51 0.0463(11) 0.0519(11) 0.0343(9) -0.0047(9) 0.0120(8) -0.0077(10)
C52 0.0715(14) 0.0329(10) 0.0393(10) -0.0031(8) -0.0046(10) -0.0201(10)
Cl1 0.0706(4) 0.0372(3) 0.0831(4) -0.0113(3) -0.0337(3) -0.0039(3)
O68 0.0873(13) 0.0481(9) 0.0479(9) -0.0118(7) -0.0097(9) -0.0073(9)
O69 0.0700(11) 0.0407(8) 0.0575(9) -0.0030(7) -0.0108(8) -0.0191(8)
C61 0.0398(9) 0.0295(8) 0.0413(10) -0.0008(8) -0.0114(8) 0.0027(7)
C62 0.0473(11) 0.0370(10) 0.0446(10) 0.0024(8) -0.0058(9) 0.0002(9)
C63 0.0589(12) 0.0379(10) 0.0413(10) -0.0029(8) -0.0087(10) 0.0079(9)
C64 0.0456(10) 0.0269(8) 0.0539(12) 0.0006(8) -0.0226(9) 0.0033(8)
C65 0.0433(10) 0.0343(10) 0.0552(12) 0.0059(9) -0.0073(10) -0.0014(8)
C66 0.0445(10) 0.0346(9) 0.0447(10) 0.0021(8) -0.0065(9) 0.0031(8)
C67 0.0507(12) 0.0354(10) 0.0484(11) -0.0033(9) -0.0124(9) -0.0003(9)

loop_
_atom_type_symbol
_atom_type_scat_dispersion_real
_atom_type_scat_dispersion_imag
_atom_type_scat_Cromer_Mann_a1
_atom_type_scat_Cromer_Mann_b1
_atom_type_scat_Cromer_Mann_a2
_atom_type_scat_Cromer_Mann_b2
_atom_type_scat_Cromer_Mann_a3
_atom_type_scat_Cromer_Mann_b3
_atom_type_scat_Cromer_Mann_a4
_atom_type_scat_Cromer_Mann_b4
_atom_type_scat_Cromer_Mann_c
_atom_type_scat_source
C 0.0181 0.0091 2.3100 20.8439 1.0200 10.2075 1.5886 0.5687 0.8650 51.6512 0.2156 'International Tables Vol C 4.2.6.8 and 6.1.1.4'
H 0.0000 0.0000 0.4930 10.5109 0.3229 26.1257 0.1402 3.1424 0.0408 57.7998 0.0030 'International Tables Vol C 4.2.6.8 and 6.1.1.4'
N 0.0311 0.0180 12.2126 0.0057 3.1322 9.8933 2.0125 28.9975 1.1663 0.5826 -11.5290 'International Tables Vol C 4.2.6.8 and 6.1.1.4'
O 0.0492 0.0322 3.0485 13.2771 2.2868 5.7011 1.5463 0.3239 0.8670 32.9089 0.2508 'International Tables Vol C 4.2.6.8 and 6.1.1.4'
S 0.3331 0.5567 6.9053 1.4679 5.2034 22.2151 1.4379 0.2536 1.5863 56.1720 0.8669 'International Tables Vol C 4.2.6.8 and 6.1.1.4'
Cl 0.3639 0.7018 11.4604 0.0104 7.1964 1.1662 6.2556 18.5194 1.6455 47.7784 -9.5574 'International Tables Vol C 4.2.6.8 and 6.1.1.4'

loop_
_geom_angle_atom_site_label_1
_geom_angle_site_symmetry_1
_geom_angle_atom_site_label_2
_geom_angle_site_symmetry_2
_geom_angle_atom_site_label_3
_geom_angle_site_symmetry_3
_geom_angle
_geom_angle_publ_flag
O4 . S1 . O5 . 117.72(9) yes
O4 . S1 . C12 . 108.93(8) yes
O5 . S1 . C12 . 108.73(9) yes
O4 . S1 . C13 . 108.29(10) yes
O5 . S1 . C13 . 109.61(10) yes
C12 . S1 . C13 . 102.47(9) yes
C16 . O6 . C20 . 117.41(13) yes
C17 . O7 . C22 . 116.68(15) yes
C6 . N1 . C7 . 111.25(13) yes
C6 . N1 . C11 . 125.74(13) yes
C7 . N1 . C11 . 122.69(13) yes
C1 . N2 . C9 . 128.76(16) yes
C1 . N2 . H22 . 115.2(10) no
C9 . N2 . H22 . 116.0(11) no
N2 . C1 . C2 . 125.48(16) yes
N2 . C1 . C8 . 118.05(15) yes
C2 . C1 . C8 . 116.45(15) yes
C1 . C2 . C3 . 120.74(16) yes
C1 . C2 . H21 . 118.5 no
C3 . C2 . H21 . 120.8 no
C2 . C3 . C4 . 122.43(17) yes
C2 . C3 . H31 . 118.7 no
C4 . C3 . H31 . 118.9 no
C3 . C4 . C5 . 116.12(16) yes
C3 . C4 . H41 . 121.9 no
C5 . C4 . H41 . 121.9 no
C4 . C5 . C6 . 130.24(15) yes
C4 . C5 . C8 . 122.27(15) yes
C6 . C5 . C8 . 107.49(14) yes
C5 . C6 . N1 . 106.44(13) yes
C5 . C6 . O1 . 128.76(15) yes
N1 . C6 . O1 . 124.80(15) yes
N1 . C7 . O2 . 124.93(15) yes
N1 . C7 . C8 . 106.01(13) yes
O2 . C7 . C8 . 129.06(15) yes
C7 . C8 . C1 . 129.17(15) yes
C7 . C8 . C5 . 108.80(14) yes
C1 . C8 . C5 . 121.98(15) yes
N2 . C9 . O3 . 122.82(18) yes
N2 . C9 . C10 . 114.46(17) yes
O3 . C9 . C10 . 122.72(17) yes
C9 . C10 . H101 . 112.9 no
C9 . C10 . H102 . 109.2 no
H101 . C10 . H102 . 110.2 no
C9 . C10 . H103 . 107.3 no
H101 . C10 . H103 . 108.8 no
H102 . C10 . H103 . 108.3 no
N1 . C11 . C12 . 111.52(13) yes
N1 . C11 . C14 . 111.81(13) yes
C12 . C11 . C14 . 111.55(13) yes
N1 . C11 . H111 . 106.8 no
C12 . C11 . H111 . 107.5 no
C14 . C11 . H111 . 107.4 no
C11 . C12 . S1 . 113.34(11) yes
C11 . C12 . H121 . 112.7 no
S1 . C12 . H121 . 107.4 no
C11 . C12 . H122 . 107.2 no
S1 . C12 . H122 . 105.0 no
H121 . C12 . H122 . 110.9 no
S1 . C13 . H131 . 107.1 no
S1 . C13 . H132 . 107.5 no
H131 . C13 . H132 . 109.2 no
S1 . C13 . H133 . 110.4 no
H131 . C13 . H133 . 110.4 no
H132 . C13 . H133 . 112.1 no
C11 . C14 . C15 . 121.85(14) yes
C11 . C14 . C19 . 118.58(15) yes
C15 . C14 . C19 . 119.57(16) yes
C14 . C15 . C16 . 120.04(15) yes
C14 . C15 . H151 . 119.4 no
C16 . C15 . H151 . 120.5 no
C15 . C16 . O6 . 125.02(15) yes
C15 . C16 . C17 . 119.76(16) yes
O6 . C16 . C17 . 115.22(15) yes
C16 . C17 . O7 . 115.27(16) yes
C16 . C17 . C18 . 119.89(16) yes
O7 . C17 . C18 . 124.83(16) yes
C17 . C18 . C19 . 120.16(16) yes
C17 . C18 . H181 . 121.3 no
C19 . C18 . H181 . 118.6 no
C18 . C19 . C14 . 120.57(16) yes
C18 . C19 . H191 . 121.0 no
C14 . C19 . H191 . 118.4 no
O6 . C20 . C21 . 107.99(17) yes
O6 . C20 . H201 . 107.1 no
C21 . C20 . H201 . 111.7 no
O6 . C20 . H202 . 110.1 no
C21 . C20 . H202 . 110.3 no
H201 . C20 . H202 . 109.6 no
C20 . C21 . H211 . 108.6 no
C20 . C21 . H212 . 108.8 no
H211 . C21 . H212 . 108.9 no
C20 . C21 . H213 . 111.0 no
H211 . C21 . H213 . 111.0 no
H212 . C21 . H213 . 108.5 no
O7 . C22 . H221 . 104.2 no
O7 . C22 . H222 . 111.0 no
H221 . C22 . H222 . 108.9 no
O7 . C22 . H223 . 110.8 no
H221 . C22 . H223 . 109.7 no
H222 . C22 . H223 . 111.9 no
O34 . S31 . O35 . 117.43(9) yes
O34 . S31 . C42 . 108.41(8) yes
O35 . S31 . C42 . 109.53(9) yes
O34 . S31 . C43 . 108.62(10) yes
O35 . S31 . C43 . 109.54(11) yes
C42 . S31 . C43 . 102.22(9) yes
C46 . O36 . C50 . 117.30(13) yes
C47 . O37 . C52 . 116.01(15) yes
C36 . N31 . C37 . 110.53(13) yes
C36 . N31 . C41 . 125.17(13) yes
C37 . N31 . C41 . 123.63(13) yes
C31 . N32 . C39 . 127.89(15) yes
C31 . N32 . H322 . 115.8(10) no
C39 . N32 . H322 . 115.5(10) no
N32 . C31 . C32 . 125.31(15) yes
N32 . C31 . C38 . 118.46(15) yes
C32 . C31 . C38 . 116.23(15) yes
C31 . C32 . C33 . 120.94(16) yes
C31 . C32 . H321 . 120.3 no
C33 . C32 . H321 . 118.7 no
C32 . C33 . C34 . 122.47(17) yes
C32 . C33 . H331 . 116.7 no
C34 . C33 . H331 . 120.8 no
C33 . C34 . C35 . 116.21(16) yes
C33 . C34 . H341 . 121.1 no
C35 . C34 . H341 . 122.7 no
C34 . C35 . C36 . 130.23(15) yes
C34 . C35 . C38 . 122.47(16) yes
C36 . C35 . C38 . 107.30(14) yes
C35 . C36 . N31 . 107.14(13) yes
C35 . C36 . O31 . 128.40(16) yes
N31 . C36 . O31 . 124.45(16) yes
N31 . C37 . O32 . 124.71(15) yes
N31 . C37 . C38 . 106.44(13) yes
O32 . C37 . C38 . 128.85(15) yes
C37 . C38 . C31 . 129.80(15) yes
C37 . C38 . C35 . 108.57(14) yes
C31 . C38 . C35 . 121.63(15) yes
N32 . C39 . O33 . 123.40(17) yes
N32 . C39 . C40 . 113.70(16) yes
O33 . C39 . C40 . 122.88(16) yes
C39 . C40 . H401 . 110.1 no
C39 . C40 . H402 . 110.4 no
H401 . C40 . H402 . 108.1 no
C39 . C40 . H403 . 111.2 no
H401 . C40 . H403 . 106.0 no
H402 . C40 . H403 . 110.9 no
N31 . C41 . C42 . 111.43(13) yes
N31 . C41 . C44 . 111.79(13) yes
C42 . C41 . C44 . 111.64(13) yes
N31 . C41 . H411 . 104.3 no
C42 . C41 . H411 . 108.2 no
C44 . C41 . H411 . 109.1 no
C41 . C42 . S31 . 113.15(11) yes
C41 . C42 . H421 . 108.6 no
S31 . C42 . H421 . 108.9 no
C41 . C42 . H422 . 110.5 no
S31 . C42 . H422 . 107.7 no
H421 . C42 . H422 . 107.9 no
S31 . C43 . H431 . 108.4 no
S31 . C43 . H432 . 106.7 no
H431 . C43 . H432 . 113.2 no
S31 . C43 . H433 . 108.2 no
H431 . C43 . H433 . 110.9 no
H432 . C43 . H433 . 109.1 no
C41 . C44 . C45 . 122.10(14) yes
C41 . C44 . C49 . 118.45(14) yes
C45 . C44 . C49 . 119.44(15) yes
C44 . C45 . C46 . 120.42(15) yes
C44 . C45 . H451 . 119.3 no
C46 . C45 . H451 . 120.2 no
C45 . C46 . O36 . 124.64(15) yes
C45 . C46 . C47 . 119.84(15) yes
O36 . C46 . C47 . 115.51(15) yes
C46 . C47 . O37 . 116.13(15) yes
C46 . C47 . C48 . 119.25(15) yes
O37 . C47 . C48 . 124.61(15) yes
C47 . C48 . C49 . 120.60(15) yes
C47 . C48 . H481 . 120.9 no
C49 . C48 . H481 . 118.5 no
C48 . C49 . C44 . 120.44(15) yes
C48 . C49 . H491 . 120.0 no
C44 . C49 . H491 . 119.6 no
O36 . C50 . C51 . 107.14(15) yes
O36 . C50 . H501 . 108.0 no
C51 . C50 . H501 . 112.7 no
O36 . C50 . H502 . 113.2 no
C51 . C50 . H502 . 108.9 no
H501 . C50 . H502 . 107.1 no
C50 . C51 . H511 . 110.1 no
C50 . C51 . H512 . 109.0 no
H511 . C51 . H512 . 107.4 no
C50 . C51 . H513 . 111.5 no
H511 . C51 . H513 . 107.8 no
H512 . C51 . H513 . 110.8 no
O37 . C52 . H521 . 108.2 no
O37 . C52 . H522 . 107.8 no
H521 . C52 . H522 . 110.0 no
O37 . C52 . H523 . 110.4 no
H521 . C52 . H523 . 110.7 no
H522 . C52 . H523 . 109.7 no
C67 . O69 . H691 . 119(2) no
C62 . C61 . C66 . 120.01(18) yes
C62 . C61 . C67 . 121.76(19) yes
C66 . C61 . C67 . 118.18(19) yes
C61 . C62 . C63 . 120.1(2) yes
C61 . C62 . H621 . 121.7 no
C63 . C62 . H621 . 118.2 no
C62 . C63 . C64 . 118.4(2) yes
C62 . C63 . H631 . 121.4 no
C64 . C63 . H631 . 120.2 no
Cl1 . C64 . C63 . 119.01(17) yes
Cl1 . C64 . C65 . 118.38(17) yes
C63 . C64 . C65 . 122.60(19) yes
C64 . C65 . C66 . 118.6(2) yes
C64 . C65 . H651 . 117.6 no
C66 . C65 . H651 . 123.7 no
C65 . C66 . C61 . 120.3(2) yes
C65 . C66 . H661 . 118.8 no
C61 . C66 . H661 . 120.9 no
C61 . C67 . O69 . 111.37(18) yes
C61 . C67 . O68 . 124.3(2) yes
O69 . C67 . O68 . 124.4(2) yes

loop_
_geom_bond_atom_site_label_1
_geom_bond_site_symmetry_1
_geom_bond_atom_site_label_2
_geom_bond_site_symmetry_2
_geom_bond_distance
_geom_bond_publ_flag
S1 . O4 . 1.4428(14) yes
S1 . O5 . 1.4395(15) yes
S1 . C12 . 1.7716(16) yes
S1 . C13 . 1.753(2) yes
O1 . C6 . 1.213(2) yes
O2 . C7 . 1.212(2) yes
O3 . C9 . 1.214(2) yes
O6 . C16 . 1.366(2) yes
O6 . C20 . 1.440(2) yes
O7 . C17 . 1.367(2) yes
O7 . C22 . 1.436(2) yes
N1 . C6 . 1.396(2) yes
N1 . C7 . 1.404(2) yes
N1 . C11 . 1.475(2) yes
N2 . C1 . 1.400(2) yes
N2 . C9 . 1.365(2) yes
N2 . H22 . 0.841(15) no
C1 . C2 . 1.403(2) yes
C1 . C8 . 1.389(2) yes
C2 . C3 . 1.390(3) yes
C2 . H21 . 0.927 no
C3 . C4 . 1.397(3) yes
C3 . H31 . 0.926 no
C4 . C5 . 1.376(2) yes
C4 . H41 . 0.951 no
C5 . C6 . 1.491(2) yes
C5 . C8 . 1.386(2) yes
C7 . C8 . 1.479(2) yes
C9 . C10 . 1.502(3) yes
C10 . H101 . 0.934 no
C10 . H102 . 0.970 no
C10 . H103 . 0.962 no
C11 . C12 . 1.530(2) yes
C11 . C14 . 1.519(2) yes
C11 . H111 . 0.962 no
C12 . H121 . 0.942 no
C12 . H122 . 0.961 no
C13 . H131 . 0.974 no
C13 . H132 . 0.968 no
C13 . H133 . 1.008 no
C14 . C15 . 1.408(2) yes
C14 . C19 . 1.383(2) yes
C15 . C16 . 1.382(2) yes
C15 . H151 . 0.923 no
C16 . C17 . 1.409(2) yes
C17 . C18 . 1.382(3) yes
C18 . C19 . 1.389(3) yes
C18 . H181 . 0.948 no
C19 . H191 . 0.949 no
C20 . C21 . 1.501(3) yes
C20 . H201 . 0.979 no
C20 . H202 . 0.968 no
C21 . H211 . 0.962 no
C21 . H212 . 0.953 no
C21 . H213 . 0.977 no
C22 . H221 . 0.936 no
C22 . H222 . 0.977 no
C22 . H223 . 0.948 no
S31 . O34 . 1.4420(14) yes
S31 . O35 . 1.4369(15) yes
S31 . C42 . 1.7719(16) yes
S31 . C43 . 1.7653(19) yes
O31 . C36 . 1.221(2) yes
O32 . C37 . 1.213(2) yes
O33 . C39 . 1.214(2) yes
O36 . C46 . 1.366(2) yes
O36 . C50 . 1.439(2) yes
O37 . C47 . 1.364(2) yes
O37 . C52 . 1.428(2) yes
N31 . C36 . 1.392(2) yes
N31 . C37 . 1.402(2) yes
N31 . C41 . 1.475(2) yes
N32 . C31 . 1.395(2) yes
N32 . C39 . 1.377(2) yes
N32 . H322 . 0.847(15) no
C31 . C32 . 1.405(2) yes
C31 . C38 . 1.395(2) yes
C32 . C33 . 1.389(3) yes
C32 . H321 . 0.949 no
C33 . C34 . 1.389(3) yes
C33 . H331 . 0.920 no
C34 . C35 . 1.378(2) yes
C34 . H341 . 0.942 no
C35 . C36 . 1.483(2) yes
C35 . C38 . 1.385(2) yes
C37 . C38 . 1.476(2) yes
C39 . C40 . 1.507(3) yes
C40 . H401 . 0.965 no
C40 . H402 . 0.921 no
C40 . H403 . 0.933 no
C41 . C42 . 1.531(2) yes
C41 . C44 . 1.524(2) yes
C41 . H411 . 0.954 no
C42 . H421 . 0.965 no
C42 . H422 . 0.956 no
C43 . H431 . 0.955 no
C43 . H432 . 0.947 no
C43 . H433 . 0.965 no
C44 . C45 . 1.404(2) yes
C44 . C49 . 1.381(2) yes
C45 . C46 . 1.388(2) yes
C45 . H451 . 0.939 no
C46 . C47 . 1.411(2) yes
C47 . C48 . 1.386(2) yes
C48 . C49 . 1.396(2) yes
C48 . H481 . 0.929 no
C49 . H491 . 0.923 no
C50 . C51 . 1.506(2) yes
C50 . H501 . 0.937 no
C50 . H502 . 0.963 no
C51 . H511 . 0.971 no
C51 . H512 . 0.992 no
C51 . H513 . 0.962 no
C52 . H521 . 0.970 no
C52 . H522 . 0.982 no
C52 . H523 . 0.964 no
Cl1 . C64 . 1.739(2) yes
O68 . C67 . 1.203(3) yes
O69 . C67 . 1.330(3) yes
O69 . H691 . 0.861(18) no
C61 . C62 . 1.387(3) yes
C61 . C66 . 1.387(3) yes
C61 . C67 . 1.489(3) yes
C62 . C63 . 1.390(3) yes
C62 . H621 . 0.957 no
C63 . C64 . 1.383(3) yes
C63 . H631 . 0.927 no
C64 . C65 . 1.366(3) yes
C65 . C66 . 1.390(3) yes
C65 . H651 . 0.988 no
C66 . H661 . 0.999 no
